data_2310750
loop_
_publ_author_name
'Boswijk, K.H.'
'van der Heide, J.'
'Vos, A.'
'Wiebenga, E.H.'

_publ_section_title
;
 The crystal structure of I Cl-alpha
;
_journal_name_full 'Acta Crystallographica (1,1948-23,1967)'
_journal_page_first 274
_journal_page_last 277
_journal_volume 9
_journal_year 1956
_chemical_formula_sum 'Cl I'
_chemical_name_systematic 'I Cl'
_space_group_IT_number 14
_symmetry_space_group_name_Hall '-P 2ybc'
_symmetry_space_group_name_H-M 'P 1 21/c 1'
_cell_angle_alpha 90
_cell_angle_beta 119.5
_cell_angle_gamma 90
_cell_formula_units_Z 8
_cell_length_a 12.6
_cell_length_b 4.38
_cell_length_c 11.9
_cell_volume 571.595
_citation_journal_id_ASTM ACCRA9
_cod_data_source_file Boswijk_ACCRA9_1956_1035.cif
_cod_data_source_block Cl1I1
_cod_original_formula_sum 'Cl1 I1'
_cod_database_code 2310750

loop_
_symmetry_equiv_pos_as_xyz
x,y,z
-x,y+1/2,-z+1/2
-x,-y,-z
x,-y-1/2,z-1/2

loop_
_atom_site_label
_atom_site_type_symbol
_atom_site_fract_x
_atom_site_fract_y
_atom_site_fract_z
_atom_site_occupancy
_atom_site_U_iso_or_equiv
Cl2 Cl-1 0.462 0.62 0.853 1 0.0
Cl1 Cl-1 0.084 0.706 0.156 1 0.0
I2 I+1 0.297 0.436 0.633 1 0.0
I1 I+1 0.179 0.588 0.365 1 0.0
